data_7234066
loop_
_publ_author_name
'Takaaki Hiramatsu'
'Yukihiro Yoshida'
'Gunzi Saito'
'Akihiro Otsuka'
'Hideki Yamochi'
'Mitsuhiko Maesato'
'Yasuhiro Shimizu'
'Hiroshi Ito'
'Hideo Kishida'

_publ_section_title
;
 Quantum spin liquid: design of a quantum spin liquid next to a
 superconducting state based on a dimer-type ET Mott insulator
;
_journal_name_full 'Journal of Materials Chemistry C'
_journal_page_first 1378
_journal_page_last 1388
_journal_paper_doi 10.1039/C4TC01701C
_journal_volume 3
_journal_year 2015
_chemical_formula_moiety '2(C10 H8 S8), (I3)'
_chemical_formula_sum 'C20 H16 I3 S16'
_chemical_formula_weight 1149.99
_chemical_name_common (ET)2I3
_space_group_IT_number 14
_space_group_name_Hall '-P 2ybc'
_space_group_name_H-M_alt 'P 1 21/c 1'
_symmetry_cell_setting monoclinic
_symmetry_space_group_name_Hall '-P 2ybc'
_symmetry_space_group_name_H-M 'P 1 21/c 1'
_atom_sites_solution_hydrogens geom
_atom_sites_solution_primary direct
_atom_sites_solution_secondary difmap
_cell_angle_alpha 90.00
_cell_angle_beta 108.9300(10)
_cell_angle_gamma 90.00
_cell_formula_units_Z 2
_cell_length_a 16.2944(10)
_cell_length_b 8.4439(5)
_cell_length_c 12.7917(8)
_cell_measurement_temperature 150(2)
_cell_volume 1664.80(18)
_computing_cell_refinement 'Bruker SAINT'
_computing_data_collection 'Bruker APEX2'
_computing_data_reduction 'Bruker SAINT'
_computing_molecular_graphics 'Bruker SHELXTL'
_computing_publication_material 'Bruker SHELXTL'
_computing_structure_refinement 'SHELXL-97 (Sheldrick, 2008)'
_computing_structure_solution 'SHELXS-97 (Sheldrick, 2008)'
_diffrn_ambient_temperature 150(2)
_diffrn_detector_area_resol_mean 8.333
_diffrn_measured_fraction_theta_full 0.989
_diffrn_measured_fraction_theta_max 0.989
_diffrn_measurement_device_type 'Bruker APEXII CCD area detector'
_diffrn_measurement_method '\f and \w scans'
_diffrn_radiation_monochromator graphite
_diffrn_radiation_source 'fine-focus sealed tube'
_diffrn_radiation_type MoK\a
_diffrn_radiation_wavelength 0.71073
_diffrn_reflns_av_R_equivalents 0.0126
_diffrn_reflns_av_sigmaI/netI 0.0135
_diffrn_reflns_limit_h_max 12
_diffrn_reflns_limit_h_min -20
_diffrn_reflns_limit_k_max 10
_diffrn_reflns_limit_k_min -10
_diffrn_reflns_limit_l_max 16
_diffrn_reflns_limit_l_min -15
_diffrn_reflns_number 8784
_diffrn_reflns_theta_full 27.00
_diffrn_reflns_theta_max 27.00
_diffrn_reflns_theta_min 1.32
_exptl_absorpt_coefficient_mu 3.837
_exptl_absorpt_correction_T_max 0.6353
_exptl_absorpt_correction_T_min 0.2499
_exptl_absorpt_correction_type numerical
_exptl_absorpt_process_details
;
APEX2 Software
;
_exptl_crystal_colour black
_exptl_crystal_density_diffrn 2.294
_exptl_crystal_density_method 'not measured'
_exptl_crystal_description 'hexagonal thick plate'
_exptl_crystal_F_000 1102
_exptl_crystal_preparation 'Magnetic properties, electronic property'
_exptl_crystal_size_max 0.50
_exptl_crystal_size_mid 0.28
_exptl_crystal_size_min 0.13
_refine_diff_density_max 0.960
_refine_diff_density_min -0.655
_refine_diff_density_rms 0.086
_refine_ls_extinction_coef 0.00428(15)
_refine_ls_extinction_expression Fc^*^=kFc[1+0.001xFc^2^\l^3^/sin(2\q)]^-1/4^
_refine_ls_extinction_method SHELXL
_refine_ls_goodness_of_fit_ref 1.080
_refine_ls_hydrogen_treatment constr
_refine_ls_matrix_type full
_refine_ls_number_parameters 179
_refine_ls_number_reflns 3592
_refine_ls_number_restraints 0
_refine_ls_restrained_S_all 1.080
_refine_ls_R_factor_all 0.0165
_refine_ls_R_factor_gt 0.0155
_refine_ls_shift/su_max 0.001
_refine_ls_shift/su_mean 0.000
_refine_ls_structure_factor_coef Fsqd
_refine_ls_weighting_details 'calc w=1/[\s^2^(Fo^2^)+(0.0168P)^2^+1.5694P] where P=(Fo^2^+2Fc^2^)/3'
_refine_ls_weighting_scheme calc
_refine_ls_wR_factor_gt 0.0388
_refine_ls_wR_factor_ref 0.0396
_reflns_number_gt 3444
_reflns_number_total 3592
_reflns_threshold_expression >2sigma(I)
_cod_data_source_file 1000022.cif
_cod_data_source_block PCOD1000022
_cod_depositor_comments
;
The following automatic conversions were performed:

data item '_symmetry_cell_setting' value 'Monoclinic' was changed to
'monoclinic' in accordance with the built-in table derived from the
CIF Core dictionary named 'cif_core.dic' version 2.4.5 last updated
on 2014-11-21.

Automatic conversion script
Id: cif_fix_values 6909 2019-04-08 15:41:33Z antanas 
;
_cod_original_sg_symbol_H-M 'P2(1)/c  '
_cod_database_code 7234066

loop_
_symmetry_equiv_pos_as_xyz
'x, y, z'
'-x, y+1/2, -z+1/2'
'-x, -y, -z'
'x, -y-1/2, z-1/2'

loop_
_atom_site_label
_atom_site_type_symbol
_atom_site_fract_x
_atom_site_fract_y
_atom_site_fract_z
_atom_site_U_iso_or_equiv
_atom_site_adp_type
_atom_site_occupancy
_atom_site_symmetry_multiplicity
_atom_site_calc_flag
_atom_site_refinement_flags
_atom_site_disorder_assembly
_atom_site_disorder_group
C1 C 0.46530(11) 0.1375(2) 0.40256(14) 0.0167(3) Uani 1 1 d . . .
C2 C 0.53700(11) 0.1376(2) 0.37014(14) 0.0163(3) Uani 1 1 d . . .
C3 C 0.35017(11) 0.2190(2) 0.49002(15) 0.0175(3) Uani 1 1 d . . .
C4 C 0.31162(11) 0.1061(2) 0.41569(15) 0.0183(3) Uani 1 1 d . . .
C5 C 0.68505(11) 0.2087(2) 0.34890(14) 0.0164(3) Uani 1 1 d . . .
C6 C 0.65248(11) 0.0915(2) 0.27512(14) 0.0163(3) Uani 1 1 d . . .
C7 C 0.20839(13) 0.2252(3) 0.55864(18) 0.0288(4) Uani 1 1 d . . .
H7A H 0.2235 0.1243 0.6016 0.035 Uiso 1 1 calc R . .
H7B H 0.1716 0.2895 0.5919 0.035 Uiso 1 1 calc R . .
C8 C 0.15609(13) 0.1861(3) 0.44064(18) 0.0286(4) Uani 1 1 d . . .
H8A H 0.1477 0.2852 0.3955 0.034 Uiso 1 1 calc R . .
H8B H 0.0975 0.1480 0.4386 0.034 Uiso 1 1 calc R . .
C9 C 0.84201(12) 0.1747(2) 0.31775(16) 0.0231(4) Uani 1 1 d . . .
H9A H 0.8978 0.2253 0.3192 0.028 Uiso 1 1 calc R . .
H9B H 0.8565 0.0783 0.3657 0.028 Uiso 1 1 calc R . .
C10 C 0.79286(13) 0.1243(2) 0.20036(16) 0.0261(4) Uani 1 1 d . . .
H10A H 0.8335 0.0652 0.1704 0.031 Uiso 1 1 calc R . .
H10B H 0.7739 0.2215 0.1542 0.031 Uiso 1 1 calc R . .
S1 S 0.45835(3) 0.26431(5) 0.50695(4) 0.01907(9) Uani 1 1 d . . .
S2 S 0.37583(3) 0.01580(5) 0.34599(4) 0.01779(9) Uani 1 1 d . . .
S3 S 0.62230(3) 0.26767(5) 0.42980(4) 0.01835(9) Uani 1 1 d . . .
S4 S 0.55126(3) 0.01330(5) 0.26873(4) 0.01800(9) Uani 1 1 d . . .
S5 S 0.30660(3) 0.33244(6) 0.57268(4) 0.02588(11) Uani 1 1 d . . .
S6 S 0.20524(3) 0.03779(7) 0.37811(6) 0.03588(14) Uani 1 1 d . . .
S7 S 0.78245(3) 0.31156(5) 0.37478(4) 0.02107(10) Uani 1 1 d . . .
S8 S 0.69870(3) 0.00165(6) 0.18488(4) 0.02311(10) Uani 1 1 d . . .
I1 I 0.0000 0.0000 0.0000 0.02488(6) Uani 1 2 d S . .
I2 I -0.000338(8) 0.278465(18) 0.137471(12) 0.03201(5) Uani 1 1 d . . .

loop_
_atom_site_aniso_label
_atom_site_aniso_U_11
_atom_site_aniso_U_22
_atom_site_aniso_U_33
_atom_site_aniso_U_23
_atom_site_aniso_U_13
_atom_site_aniso_U_12
C1 0.0156(8) 0.0170(8) 0.0168(8) -0.0007(6) 0.0043(6) -0.0017(6)
C2 0.0154(8) 0.0163(8) 0.0163(8) -0.0012(6) 0.0040(6) -0.0021(6)
C3 0.0158(8) 0.0173(8) 0.0216(8) 0.0013(6) 0.0089(7) 0.0013(6)
C4 0.0150(8) 0.0164(8) 0.0247(9) 0.0010(7) 0.0081(7) 0.0007(6)
C5 0.0136(8) 0.0180(8) 0.0177(8) 0.0001(6) 0.0053(6) -0.0005(6)
C6 0.0143(8) 0.0186(8) 0.0166(8) -0.0001(6) 0.0058(6) -0.0013(6)
C7 0.0224(10) 0.0347(11) 0.0342(11) 0.0073(8) 0.0159(8) 0.0014(8)
C8 0.0213(9) 0.0302(10) 0.0372(11) 0.0005(9) 0.0134(8) 0.0051(8)
C9 0.0141(8) 0.0238(9) 0.0323(10) -0.0052(8) 0.0089(7) 0.0000(7)
C10 0.0279(10) 0.0262(10) 0.0299(10) -0.0066(8) 0.0173(8) -0.0082(8)
S1 0.0150(2) 0.0210(2) 0.0212(2) -0.00575(16) 0.00589(16) -0.00190(16)
S2 0.0146(2) 0.0201(2) 0.0188(2) -0.00363(15) 0.00555(16) -0.00325(15)
S3 0.0155(2) 0.0195(2) 0.0210(2) -0.00614(16) 0.00723(16) -0.00388(16)
S4 0.0174(2) 0.0193(2) 0.0181(2) -0.00432(15) 0.00678(16) -0.00519(16)
S5 0.0275(2) 0.0228(2) 0.0343(3) -0.00642(19) 0.0196(2) -0.00204(19)
S6 0.0167(2) 0.0284(3) 0.0650(4) -0.0194(3) 0.0167(2) -0.00653(19)
S7 0.0148(2) 0.0218(2) 0.0277(2) -0.00787(17) 0.00851(17) -0.00473(16)
S8 0.0237(2) 0.0255(2) 0.0235(2) -0.00922(17) 0.01230(18) -0.00619(18)
I1 0.01437(9) 0.02701(10) 0.03237(10) 0.00890(7) 0.00633(7) 0.00147(6)
I2 0.02122(8) 0.03814(9) 0.03802(9) -0.00084(6) 0.01144(6) 0.00070(5)

loop_
_atom_type_symbol
_atom_type_description
_atom_type_scat_dispersion_real
_atom_type_scat_dispersion_imag
_atom_type_scat_source
C C 0.0033 0.0016 'International Tables Vol C Tables 4.2.6.8 and 6.1.1.4'
H H 0.0000 0.0000 'International Tables Vol C Tables 4.2.6.8 and 6.1.1.4'
S S 0.1246 0.1234 'International Tables Vol C Tables 4.2.6.8 and 6.1.1.4'
I I -0.4742 1.8119 'International Tables Vol C Tables 4.2.6.8 and 6.1.1.4'

loop_
_geom_angle_atom_site_label_1
_geom_angle_atom_site_label_2
_geom_angle_atom_site_label_3
_geom_angle
_geom_angle_site_symmetry_1
_geom_angle_site_symmetry_3
C2 C1 S2 124.11(13) . .
C2 C1 S1 120.56(13) . .
S2 C1 S1 115.33(10) . .
C1 C2 S3 120.61(13) . .
C1 C2 S4 124.17(13) . .
S3 C2 S4 115.22(10) . .
C4 C3 S5 128.97(14) . .
C4 C3 S1 117.54(13) . .
S5 C3 S1 113.47(10) . .
C3 C4 S6 128.56(14) . .
C3 C4 S2 116.58(13) . .
S6 C4 S2 114.85(10) . .
C6 C5 S7 128.62(14) . .
C6 C5 S3 116.72(13) . .
S7 C5 S3 114.66(10) . .
C5 C6 S8 128.66(14) . .
C5 C6 S4 117.29(13) . .
S8 C6 S4 114.03(10) . .
C8 C7 S5 113.94(14) . .
C8 C7 H7A 108.8 . .
S5 C7 H7A 108.8 . .
C8 C7 H7B 108.8 . .
S5 C7 H7B 108.8 . .
H7A C7 H7B 107.7 . .
C7 C8 S6 113.99(14) . .
C7 C8 H8A 108.8 . .
S6 C8 H8A 108.8 . .
C7 C8 H8B 108.8 . .
S6 C8 H8B 108.8 . .
H8A C8 H8B 107.6 . .
C10 C9 S7 113.51(14) . .
C10 C9 H9A 108.9 . .
S7 C9 H9A 108.9 . .
C10 C9 H9B 108.9 . .
S7 C9 H9B 108.9 . .
H9A C9 H9B 107.7 . .
C9 C10 S8 115.23(13) . .
C9 C10 H10A 108.5 . .
S8 C10 H10A 108.5 . .
C9 C10 H10B 108.5 . .
S8 C10 H10B 108.5 . .
H10A C10 H10B 107.5 . .
C1 S1 C3 94.83(8) . .
C1 S2 C4 95.13(8) . .
C2 S3 C5 95.63(8) . .
C2 S4 C6 95.11(8) . .
C3 S5 C7 100.82(9) . .
C4 S6 C8 101.10(9) . .
C5 S7 C9 100.34(9) . .
C6 S8 C10 102.24(9) . .
I2 I1 I2 180.0 . 3

loop_
_geom_bond_atom_site_label_1
_geom_bond_atom_site_label_2
_geom_bond_distance
_geom_bond_site_symmetry_2
C1 C2 1.361(2) .
C1 S2 1.7379(17) .
C1 S1 1.7437(17) .
C2 S3 1.7412(17) .
C2 S4 1.7420(17) .
C3 C4 1.349(3) .
C3 S5 1.7397(18) .
C3 S1 1.7474(18) .
C4 S6 1.7401(18) .
C4 S2 1.7540(18) .
C5 C6 1.352(2) .
C5 S7 1.7440(17) .
C5 S3 1.7467(18) .
C6 S8 1.7432(17) .
C6 S4 1.7536(17) .
C7 C8 1.510(3) .
C7 S5 1.796(2) .
C7 H7A 1.0000 .
C7 H7B 1.0000 .
C8 S6 1.807(2) .
C8 H8A 1.0000 .
C8 H8B 1.0000 .
C9 C10 1.516(3) .
C9 S7 1.8083(19) .
C9 H9A 1.0000 .
C9 H9B 1.0000 .
C10 S8 1.8078(19) .
C10 H10A 1.0000 .
C10 H10B 1.0000 .
I1 I2 2.9372(2) .
I1 I2 2.93727(19) 3

loop_
_geom_torsion_atom_site_label_1
_geom_torsion_atom_site_label_2
_geom_torsion_atom_site_label_3
_geom_torsion_atom_site_label_4
_geom_torsion
_geom_torsion_site_symmetry_1
_geom_torsion_site_symmetry_2
_geom_torsion_site_symmetry_3
_geom_torsion_site_symmetry_4
S2 C1 C2 S3 178.45(10) . . . .
S1 C1 C2 S3 -1.6(2) . . . .
S2 C1 C2 S4 -1.3(2) . . . .
S1 C1 C2 S4 178.73(10) . . . .
S5 C3 C4 S6 0.2(3) . . . .
S1 C3 C4 S6 -178.55(11) . . . .
S5 C3 C4 S2 179.68(11) . . . .
S1 C3 C4 S2 0.9(2) . . . .
S7 C5 C6 S8 2.0(3) . . . .
S3 C5 C6 S8 -178.25(11) . . . .
S7 C5 C6 S4 -179.44(10) . . . .
S3 C5 C6 S4 0.33(19) . . . .
S5 C7 C8 S6 70.43(19) . . . .
S7 C9 C10 S8 -68.27(18) . . . .
C2 C1 S1 C3 172.71(15) . . . .
S2 C1 S1 C3 -7.29(11) . . . .
C4 C3 S1 C1 3.82(16) . . . .
S5 C3 S1 C1 -175.13(10) . . . .
C2 C1 S2 C4 -172.31(16) . . . .
S1 C1 S2 C4 7.69(11) . . . .
C3 C4 S2 C1 -5.16(15) . . . .
S6 C4 S2 C1 174.38(11) . . . .
C1 C2 S3 C5 -178.03(15) . . . .
S4 C2 S3 C5 1.71(11) . . . .
C6 C5 S3 C2 -1.22(15) . . . .
S7 C5 S3 C2 178.58(10) . . . .
C1 C2 S4 C6 178.17(16) . . . .
S3 C2 S4 C6 -1.57(11) . . . .
C5 C6 S4 C2 0.75(15) . . . .
S8 C6 S4 C2 179.54(10) . . . .
C4 C3 S5 C7 14.08(19) . . . .
S1 C3 S5 C7 -167.12(10) . . . .
C8 C7 S5 C3 -48.50(17) . . . .
C3 C4 S6 C8 12.2(2) . . . .
S2 C4 S6 C8 -167.27(11) . . . .
C7 C8 S6 C4 -46.63(17) . . . .
C6 C5 S7 C9 -20.19(19) . . . .
S3 C5 S7 C9 160.03(10) . . . .
C10 C9 S7 C5 52.01(16) . . . .
C5 C6 S8 C10 -8.15(19) . . . .
S4 C6 S8 C10 173.22(10) . . . .
C9 C10 S8 C6 41.16(17) . . . .
